data_7049481
loop_
_publ_author_name
'Qin, Zhaoxian'
'Zhao, Li'
'Li, Zhiwen'
'Tian, Shanli'
'Xiao, Qian'
'Deng, Yuheng'
'Zhang, Jiangwei'
'Li, Gao'
'Wan, Chongqing'

_publ_section_title
;
 Supramolecular topology design of silver(i) and copper(ii) coordination
 polymers through a new semi-rigid sulfonyl ligand with different anion
 templates.
;
_journal_issue 20
_journal_name_full 'Dalton transactions (Cambridge, England : 2003)'
_journal_page_first 6730
_journal_page_last 6737
_journal_paper_doi 10.1039/c9dt00257j
_journal_volume 48
_journal_year 2019
_chemical_formula_moiety 'C11 H10 Cl2 Cu N2 O3 S, 0.5(O)'
_chemical_formula_sum 'C11 H10 Cl2 Cu N2 O3.5 S'
_chemical_formula_weight 392.71
_space_group_crystal_system triclinic
_space_group_IT_number 2
_space_group_name_Hall '-P 1'
_space_group_name_H-M_alt 'P -1'
_symmetry_space_group_name_Hall '-P 1'
_symmetry_space_group_name_H-M 'P -1'
_atom_sites_solution_hydrogens geom
_audit_creation_date 2019-03-05
_audit_creation_method
;
Olex2 1.2
(compiled 2018.05.29 svn.r3508 for OlexSys, GUI svn.r5506)
;
_audit_update_record
;
2019-03-05 deposited with the CCDC.    2019-03-25 downloaded from the CCDC.
;
_cell_angle_alpha 92.816(5)
_cell_angle_beta 97.234(5)
_cell_angle_gamma 100.802(5)
_cell_formula_units_Z 2
_cell_length_a 7.6414(5)
_cell_length_b 8.3115(6)
_cell_length_c 12.1704(9)
_cell_measurement_reflns_used 3418
_cell_measurement_temperature 296(2)
_cell_measurement_theta_max 25.242
_cell_measurement_theta_min 5.166
_cell_volume 751.12(9)
_computing_cell_refinement 'SAINT v7.68A (Bruker, 2009)'
_computing_data_collection 'Bruker XSCANS'
_computing_data_reduction 'SAINT v7.68A (Bruker, 2009)'
_computing_molecular_graphics 'Olex2 (Dolomanov et al., 2009)'
_computing_publication_material 'Olex2 (Dolomanov et al., 2009)'
_computing_structure_refinement 'ShelXL (Sheldrick, 2015)'
_diffrn_ambient_temperature 296.15
_diffrn_detector_area_resol_mean 16.0971
_diffrn_measured_fraction_theta_full 0.934
_diffrn_measured_fraction_theta_max 0.940
_diffrn_measurement_device_type 'Bruker P4'
_diffrn_measurement_method '\w scans'
_diffrn_radiation_type MoK\a
_diffrn_radiation_wavelength 0.71073
_diffrn_reflns_av_R_equivalents 0.0449
_diffrn_reflns_av_unetI/netI 0.0550
_diffrn_reflns_Laue_measured_fraction_full 0.934
_diffrn_reflns_Laue_measured_fraction_max 0.940
_diffrn_reflns_limit_h_max 10
_diffrn_reflns_limit_h_min -10
_diffrn_reflns_limit_k_max 10
_diffrn_reflns_limit_k_min -10
_diffrn_reflns_limit_l_max 16
_diffrn_reflns_limit_l_min -16
_diffrn_reflns_number 9700
_diffrn_reflns_point_group_measured_fraction_full 0.934
_diffrn_reflns_point_group_measured_fraction_max 0.940
_diffrn_reflns_theta_full 25.242
_diffrn_reflns_theta_max 28.043
_diffrn_reflns_theta_min 5.166
_exptl_absorpt_coefficient_mu 1.958
_exptl_absorpt_correction_T_max 0.7456
_exptl_absorpt_correction_T_min 0.6263
_exptl_absorpt_correction_type multi-scan
_exptl_absorpt_process_details
;
SADABS-2008/1 (Bruker,2008) was used for absorption correction.
wR2(int) was 0.0686 before and 0.0469 after correction.
The Ratio of minimum to maximum transmission is 0.8400.
The \l/2 correction factor is 0.0015.
;
_exptl_crystal_colour colourless
_exptl_crystal_density_diffrn 1.736
_exptl_crystal_density_method 'not measured'
_exptl_crystal_description block
_exptl_crystal_F_000 394
_exptl_crystal_size_max 0.5
_exptl_crystal_size_mid 0.3
_exptl_crystal_size_min 0.2
_refine_diff_density_max 0.755
_refine_diff_density_min -0.505
_refine_diff_density_rms 0.078
_refine_ls_extinction_method none
_refine_ls_goodness_of_fit_ref 0.957
_refine_ls_hydrogen_treatment constr
_refine_ls_matrix_type full
_refine_ls_number_parameters 182
_refine_ls_number_reflns 3418
_refine_ls_number_restraints 0
_refine_ls_restrained_S_all 0.957
_refine_ls_R_factor_all 0.0687
_refine_ls_R_factor_gt 0.0413
_refine_ls_shift/su_max 0.000
_refine_ls_shift/su_mean 0.000
_refine_ls_structure_factor_coef Fsqd
_refine_ls_weighting_details 'w=1/[\s^2^(Fo^2^)+(0.0494P)^2^] where P=(Fo^2^+2Fc^2^)/3'
_refine_ls_weighting_scheme calc
_refine_ls_wR_factor_gt 0.0898
_refine_ls_wR_factor_ref 0.1019
_reflns_Friedel_coverage 0.000
_reflns_number_gt 2316
_reflns_number_total 3418
_reflns_threshold_expression 'I > 2\s(I)'
_cod_data_source_file c9dt00257j2.cif
_cod_data_source_block 5
_cod_depositor_comments 'Adding full bibliography for 7049479--7049484.cif.'
_cod_original_formula_sum 'C11 H10 Cl2 Cu N2 O3.50 S'
_cod_database_code 7049481
_shelx_shelxl_version_number 2018/3
_shelx_space_group_comment
;
The symmetry employed for this shelxl refinement is uniquely defined
by the following loop, which should always be used as a source of
symmetry information in preference to the above space-group names.
They are only intended as comments.
;
_olex2_refinement_description
;
1. Fixed Uiso
 At 1.2 times of:
  All C(H) groups, All C(H,H) groups
2.a Secondary CH2 refined with riding coordinates:
 C6(H6A,H6B)
2.b Aromatic/amide H refined with riding coordinates:
 C1(H1), C2(H2), C3(H3), C4(H4), C8(H8), C9(H9), C10(H10), C11(H11)
;
_olex2_submission_special_instructions 'No special instructions were received'

loop_
_space_group_symop_operation_xyz
'x, y, z'
'-x, -y, -z'

loop_
_atom_site_label
_atom_site_type_symbol
_atom_site_fract_x
_atom_site_fract_y
_atom_site_fract_z
_atom_site_U_iso_or_equiv
_atom_site_adp_type
_atom_site_occupancy
_atom_site_site_symmetry_order
_atom_site_calc_flag
_atom_site_refinement_flags_posn
_atom_site_refinement_flags_adp
_atom_site_refinement_flags_occupancy
Cu1 Cu 0.51926(5) 0.24938(5) 0.24141(4) 0.03780(15) Uani 1 1 d . . .
Cl1 Cl 0.59825(11) 0.01886(11) 0.18384(8) 0.0470(2) Uani 1 1 d . . .
Cl2 Cl 0.79833(11) 0.39973(11) 0.26932(9) 0.0513(3) Uani 1 1 d . . .
S1 S 0.23202(11) 0.17175(9) 0.41306(7) 0.0341(2) Uani 1 1 d . . .
O1 O 0.1696(4) 0.1696(3) 0.5195(2) 0.0505(6) Uani 1 1 d . . .
O2 O 0.3816(3) 0.0959(3) 0.3957(2) 0.0400(5) Uani 1 1 d . . .
O3 O 0.2623(3) 0.1951(3) 0.1689(2) 0.0402(5) Uani 1 1 d . . .
N1 N 0.4195(3) 0.4265(3) 0.3215(2) 0.0367(6) Uani 1 1 d . . .
N2 N 0.1797(4) 0.0377(3) 0.1481(2) 0.0381(6) Uani 1 1 d . . .
C1 C 0.4698(5) 0.5853(4) 0.3073(3) 0.0422(8) Uani 1 1 d . . .
H1 H 0.555904 0.616570 0.260776 0.051 Uiso 1 1 calc R . .
C2 C 0.3997(5) 0.7054(4) 0.3586(3) 0.0455(9) Uani 1 1 d . . .
H2 H 0.435787 0.815051 0.345209 0.055 Uiso 1 1 calc R . .
C3 C 0.2755(5) 0.6614(4) 0.4301(3) 0.0485(9) Uani 1 1 d . . .
H3 H 0.227834 0.740745 0.466352 0.058 Uiso 1 1 calc R . .
C4 C 0.2232(5) 0.4970(4) 0.4468(3) 0.0431(8) Uani 1 1 d . . .
H4 H 0.141301 0.463088 0.495492 0.052 Uiso 1 1 calc R . .
C5 C 0.2957(4) 0.3854(4) 0.3896(3) 0.0325(7) Uani 1 1 d . . .
C6 C 0.0405(4) 0.0836(4) 0.3139(3) 0.0383(8) Uani 1 1 d . . .
H6A H -0.050344 0.023184 0.353384 0.046 Uiso 1 1 calc R . .
H6B H -0.008726 0.172296 0.281009 0.046 Uiso 1 1 calc R . .
C7 C 0.0726(4) -0.0291(4) 0.2222(3) 0.0360(7) Uani 1 1 d . . .
C8 C -0.0101(5) -0.1913(4) 0.2038(3) 0.0483(9) Uani 1 1 d . . .
H8 H -0.082654 -0.239488 0.253832 0.058 Uiso 1 1 calc R . .
C9 C 0.0140(6) -0.2834(5) 0.1110(4) 0.0615(12) Uani 1 1 d . . .
H9 H -0.040006 -0.393950 0.099206 0.074 Uiso 1 1 calc R . .
C10 C 0.1184(6) -0.2098(5) 0.0366(4) 0.0575(11) Uani 1 1 d . . .
H10 H 0.130693 -0.268937 -0.027934 0.069 Uiso 1 1 calc R . .
C11 C 0.2044(5) -0.0496(5) 0.0575(3) 0.0474(9) Uani 1 1 d . . .
H11 H 0.279960 -0.001067 0.009134 0.057 Uiso 1 1 calc R . .
O0AA O 0.500000 0.500000 0.000000 0.311(8) Uiso 1 2 d S T P

loop_
_atom_site_aniso_label
_atom_site_aniso_U_11
_atom_site_aniso_U_22
_atom_site_aniso_U_33
_atom_site_aniso_U_23
_atom_site_aniso_U_13
_atom_site_aniso_U_12
Cu1 0.0329(2) 0.0318(2) 0.0502(3) 0.00295(18) 0.01362(18) 0.00485(16)
Cl1 0.0436(5) 0.0425(5) 0.0578(6) -0.0021(4) 0.0142(4) 0.0122(4)
Cl2 0.0352(4) 0.0396(5) 0.0780(7) 0.0000(4) 0.0137(4) 0.0014(4)
S1 0.0362(4) 0.0291(4) 0.0370(5) 0.0045(3) 0.0101(3) 0.0027(3)
O1 0.0649(16) 0.0470(15) 0.0380(14) 0.0046(11) 0.0191(12) -0.0013(12)
O2 0.0373(12) 0.0326(12) 0.0505(15) 0.0048(10) 0.0031(11) 0.0096(10)
O3 0.0396(12) 0.0332(12) 0.0485(14) 0.0107(10) 0.0104(11) 0.0039(10)
N1 0.0327(14) 0.0306(14) 0.0482(17) 0.0051(12) 0.0125(13) 0.0045(11)
N2 0.0367(14) 0.0353(15) 0.0402(17) 0.0002(12) 0.0013(13) 0.0047(12)
C1 0.0419(18) 0.0328(18) 0.052(2) 0.0031(16) 0.0106(16) 0.0041(14)
C2 0.050(2) 0.0285(17) 0.056(2) 0.0036(16) 0.0003(18) 0.0081(15)
C3 0.052(2) 0.0346(19) 0.061(3) -0.0032(17) 0.0076(19) 0.0163(16)
C4 0.0381(18) 0.043(2) 0.051(2) -0.0031(16) 0.0110(16) 0.0108(15)
C5 0.0300(15) 0.0294(16) 0.0367(17) 0.0025(13) 0.0050(13) 0.0016(12)
C6 0.0302(16) 0.0404(18) 0.045(2) 0.0046(15) 0.0093(15) 0.0050(14)
C7 0.0308(15) 0.0361(17) 0.0409(19) 0.0023(14) 0.0070(14) 0.0047(13)
C8 0.044(2) 0.039(2) 0.057(2) 0.0012(17) 0.0052(18) -0.0011(16)
C9 0.061(3) 0.043(2) 0.072(3) -0.020(2) 0.002(2) 0.0015(19)
C10 0.063(2) 0.060(3) 0.047(2) -0.017(2) 0.006(2) 0.012(2)
C11 0.046(2) 0.061(2) 0.034(2) -0.0035(17) 0.0061(16) 0.0081(18)

loop_
_atom_type_symbol
_atom_type_description
_atom_type_scat_dispersion_real
_atom_type_scat_dispersion_imag
_atom_type_scat_source
C C 0.0033 0.0016 'International Tables Vol C Tables 4.2.6.8 and 6.1.1.4'
H H 0.0000 0.0000 'International Tables Vol C Tables 4.2.6.8 and 6.1.1.4'
Cl Cl 0.1484 0.1585 'International Tables Vol C Tables 4.2.6.8 and 6.1.1.4'
Cu Cu 0.3201 1.2651 'International Tables Vol C Tables 4.2.6.8 and 6.1.1.4'
N N 0.0061 0.0033 'International Tables Vol C Tables 4.2.6.8 and 6.1.1.4'
O O 0.0106 0.0060 'International Tables Vol C Tables 4.2.6.8 and 6.1.1.4'
S S 0.1246 0.1234 'International Tables Vol C Tables 4.2.6.8 and 6.1.1.4'

loop_
_geom_angle_atom_site_label_1
_geom_angle_atom_site_label_2
_geom_angle_atom_site_label_3
_geom_angle
Cl1 Cu1 Cl2 95.59(4)
O3 Cu1 Cl1 97.22(7)
O3 Cu1 Cl2 153.79(7)
O3 Cu1 N1 80.29(10)
N1 Cu1 Cl1 166.20(8)
N1 Cu1 Cl2 92.24(8)
O1 S1 O2 119.61(15)
O1 S1 C5 105.36(16)
O1 S1 C6 106.04(16)
O2 S1 C5 107.16(14)
O2 S1 C6 110.05(15)
C6 S1 C5 108.09(15)
N2 O3 Cu1 119.53(18)
C1 N1 Cu1 122.3(2)
C1 N1 C5 117.2(3)
C5 N1 Cu1 120.5(2)
O3 N2 C7 117.6(3)
O3 N2 C11 120.4(3)
C11 N2 C7 122.0(3)
N1 C1 H1 118.6
N1 C1 C2 122.7(3)
C2 C1 H1 118.6
C1 C2 H2 120.4
C1 C2 C3 119.3(3)
C3 C2 H2 120.4
C2 C3 H3 120.6
C2 C3 C4 118.8(3)
C4 C3 H3 120.6
C3 C4 H4 121.0
C5 C4 C3 118.0(3)
C5 C4 H4 121.0
N1 C5 S1 117.6(2)
N1 C5 C4 124.0(3)
C4 C5 S1 118.3(3)
S1 C6 H6A 108.2
S1 C6 H6B 108.2
H6A C6 H6B 107.4
C7 C6 S1 116.3(2)
C7 C6 H6A 108.2
C7 C6 H6B 108.2
N2 C7 C6 117.4(3)
N2 C7 C8 118.5(3)
C8 C7 C6 123.8(3)
C7 C8 H8 119.9
C7 C8 C9 120.3(4)
C9 C8 H8 119.9
C8 C9 H9 120.4
C10 C9 C8 119.3(4)
C10 C9 H9 120.4
C9 C10 H10 120.1
C11 C10 C9 119.9(4)
C11 C10 H10 120.1
N2 C11 C10 119.9(4)
N2 C11 H11 120.0
C10 C11 H11 120.0

loop_
_geom_bond_atom_site_label_1
_geom_bond_atom_site_label_2
_geom_bond_distance
Cu1 Cl1 2.2213(9)
Cu1 Cl2 2.2364(9)
Cu1 O3 2.008(2)
Cu1 N1 2.041(3)
S1 O1 1.436(3)
S1 O2 1.438(2)
S1 C5 1.798(3)
S1 C6 1.789(3)
O3 N2 1.338(3)
N1 C1 1.330(4)
N1 C5 1.342(4)
N2 C7 1.362(4)
N2 C11 1.342(4)
C1 H1 0.9300
C1 C2 1.377(5)
C2 H2 0.9300
C2 C3 1.378(6)
C3 H3 0.9300
C3 C4 1.383(5)
C4 H4 0.9300
C4 C5 1.370(5)
C6 H6A 0.9700
C6 H6B 0.9700
C6 C7 1.495(5)
C7 C8 1.372(5)
C8 H8 0.9300
C8 C9 1.384(6)
C9 H9 0.9300
C9 C10 1.373(6)
C10 H10 0.9300
C10 C11 1.366(6)
C11 H11 0.9300

loop_
_geom_torsion_atom_site_label_1
_geom_torsion_atom_site_label_2
_geom_torsion_atom_site_label_3
_geom_torsion_atom_site_label_4
_geom_torsion
Cu1 O3 N2 C7 97.9(3)
Cu1 O3 N2 C11 -81.5(3)
Cu1 N1 C1 C2 178.2(3)
Cu1 N1 C5 S1 3.5(3)
Cu1 N1 C5 C4 179.5(3)
S1 C6 C7 N2 -65.9(4)
S1 C6 C7 C8 119.3(3)
O1 S1 C5 N1 154.6(3)
O1 S1 C5 C4 -21.7(3)
O1 S1 C6 C7 -139.9(3)
O2 S1 C5 N1 26.2(3)
O2 S1 C5 C4 -150.1(3)
O2 S1 C6 C7 -9.2(3)
O3 N2 C7 C6 6.4(4)
O3 N2 C7 C8 -178.5(3)
O3 N2 C11 C10 -179.5(3)
N1 C1 C2 C3 1.7(6)
N2 C7 C8 C9 -0.7(5)
C1 N1 C5 S1 -178.0(2)
C1 N1 C5 C4 -1.9(5)
C1 C2 C3 C4 -0.9(6)
C2 C3 C4 C5 -1.2(5)
C3 C4 C5 S1 178.7(3)
C3 C4 C5 N1 2.7(5)
C5 S1 C6 C7 107.5(3)
C5 N1 C1 C2 -0.3(5)
C6 S1 C5 N1 -92.4(3)
C6 S1 C5 C4 91.3(3)
C6 C7 C8 C9 174.0(3)
C7 N2 C11 C10 1.1(5)
C7 C8 C9 C10 -1.3(6)
C8 C9 C10 C11 3.3(6)
C9 C10 C11 N2 -3.2(6)
C11 N2 C7 C6 -174.2(3)
C11 N2 C7 C8 0.9(5)
